data_2000750
loop_
_publ_author_name
'Churchill, M. E. A.'
'Pritchard, R. G.'
'Helliwell, M.'

_publ_section_title
;
 Structure of barium guanosine 5'-monophosphate
;
_journal_issue 7
_journal_name_full 'Acta Crystallographica Section C'
_journal_page_first 1223
_journal_page_last 1227
_journal_paper_doi 10.1107/S0108270192001136
_journal_volume 48
_journal_year 1992
_chemical_formula_sum 'C20 H44 Ba2 N10 O28 P2'
_chemical_formula_weight 1209.22
_space_group_crystal_system orthorhombic
_space_group_IT_number 19
_space_group_name_Hall 'P 2ac 2ab'
_space_group_name_H-M_alt 'P 21 21 21'
_cell_angle_alpha 90
_cell_angle_beta 90
_cell_angle_gamma 90
_cell_formula_units_Z 4
_cell_length_a 21.37(2)
_cell_length_b 22.040(10)
_cell_length_c 8.660(10)
_cell_volume 4079(6)
_diffrn_radiation_type Mo
_diffrn_radiation_wavelength 0.71069
_exptl_absorpt_coefficient_mu 2.101
_exptl_crystal_density_diffrn 1.970
_exptl_crystal_F_000 24000
_cod_data_source_file se0083.cif
_cod_data_source_block se0083a
_cod_depositor_comments
;
 Updating space group information and adding the symmetry operation list.

 Antanas Vaitkus,
 2018-06-18
;
_cod_original_cell_volume 4076.0(10)
_cod_database_code 2000750

loop_
_space_group_symop_id
_space_group_symop_operation_xyz
1 x,y,z
2 -x+1/2,-y,z+1/2
3 x+1/2,-y+1/2,-z
4 -x,y+1/2,-z+1/2

loop_
_atom_site_label
_atom_site_fract_x
_atom_site_fract_y
_atom_site_fract_z
_atom_site_attached_hydrogens
Ba(1) .10833(6) .23553(7) .2382(2) 0
P(1)A .1340(3) .4616(3) .5672(7) 0
O(1')A .3075(7) .3790(10) .669(2) 0
O(2')A .3985(7) .4127(8) .329(2) 0
O(3')A .4110(7) .4760(10) .593(2) 0
O(5')A .2082(7) .4543(7) .556(2) 0
O(6)A .2585(8) .1272(7) .236(2) 0
O(8)A .1111(8) .4287(8) .425(2) 0
O(9)A .1156(7) .4284(7) .714(2) 0
O(10)A .1194(7) .5299(8) .575(2) 0
N(1)A .3580(10) .1470(10) .312(2) 0
N(2)A .4610(10) .1580(10) .390(4) 0
N(3)A .3920(10) .2340(10) .438(2) 0
N(7)A .2301(9) .2590(10) .358(2) 0
N(9)A .3094(8) .3116(9) .464(2) 0
C(1')A .3400(10) .3610(10) .532(3) 0
C(2)A .4020(10) .1830(10) .385(3) 0
C(2')A .3440(10) .4160(10) .428(2) 0
C(3')A .3490(10) .4690(10) .543(3) 0
C(4)A .3320(10) .2530(10) .422(3) 0
C(4')A .3110(10) .4460(10) .675(2) 0
C(5)A .2860(10) .2230(10) .351(2) 0
C(5')A .2440(10) .4710(10) .693(3) 0
C(6)A .2940(10) .1690(10) .296(3) 0
C(8)A .2490(10) .3090(10) .429(3) 0
Ba(2) .00976(6) .43552(7) .2137(2) 0
P(1)B .1217(2) .0290(3) -.2328(7) 0
O(1')B .2741(7) .1297(8) -.362(2) 0
O(2')B .3858(7) .0966(7) -.070(2) 0
O(3')B .3946(8) .0530(8) -.357(2) 0
O(5')B .1968(6) .0370(7) -.246(2) 0
O(6)B .2430(8) .3734(9) .103(2) 0
O(11)B .1058(7) -.0340(7) -.289(2) 0
O(12)B .0930(6) .0774(7) -.331(2) 0
O(13)B .1090(8) .0345(8) -.058(2) 0
N(1)B .3390(10) .3570(10) -.007(2) 0
N(2)B .4350(10) .3510(10) -.127(2) 0
N(3)B .3670(10) .2690(10) -.147(2) 0
N(7)B .2103(9) .2430(10) -.013(2) 0
N(9)B .2842(8) .1968(9) -.154(2) 0
C(1')B .3170(10) .1450(10) -.244(3) 0
C(2)B .3800(10) .3220(10) -.094(3) 0
C(2')B .3310(10) .0920(10) -.155(3) 0
C(3')B .3340(10) .0440(10) -.281(3) 0
C(4)B .3100(10) .2470(10) -.109(2) 0
C(4')B .2850(10) .0670(10) -.395(2) 0
C(5)B .2630(10) .2760(10) -.022(3) 0
C(5')B .2230(10) .0320(10) -.397(3) 0
C(6)B .2770(10) .3390(10) .033(3) 0
C(8)B .2250(10) .1930(10) -.089(3) 0
O(1W) .1190(10) .3600(10) .127(3) 2
O(2W) -.0136(8) .3049(8) .169(2) 2
O(3W) .1413(8) .1740(10) .516(2) 2
O(4W) .0030(10) .1980(10) .409(2) 2
O(5W) .1318(9) .1157(8) .169(2) 2
O(6W) .0530(10) .2400(10) -.056(2) 2
O(7W) .0880(8) .3104(9) .479(2) 2
O(8W) .0128(9) .4340(10) -.108(2) 2
O(9W) .0060(8) .5283(8) .434(2) 2
O(10W) -.0483(8) .5430(10) .105(2) 2
O(11W) .0048(8) .1588(8) -.290(2) 2
O(12W) .1310(10) .3170(10) .784(3) 2
H(1) .4938 .1795 .4376 0
H(2) .4679 .1195 .3443 0
H(3) .4424 .3908 -.0915 0
H(4) .4657 .3302 -.1864 0
H(5) .3700 .1082 .2719 0
H(6) .3525 .3952 .0292 0
H(7) .2207 .3411 .4524 0
H(8) .1983 .1582 -.0967 0
H(9) .3812 .3481 .5593 0
H(10) .3543 .1598 -.2882 0
H(11) .3071 .4198 .3684 0
H(12) .2969 .0829 -.0869 0
H(13) .3322 .5052 .5013 0
H(14) .3273 .0035 -.2454 0
H(15) .3326 .4569 .7669 0
H(16) .3026 .0637 -.4955 0
H(17) .2444 .5137 .7036 0
H(18) .2245 .4533 .7819 0
H(19) .2292 -.0096 -.4227 0
H(20) .1949 .0494 -.4712 0

loop_
_geom_bond_atom_site_label_1
_geom_bond_atom_site_label_2
_geom_bond_distance
Ba(1) N(7)A 2.85(2)
Ba(1) N(7)B 3.08(2)
Ba(1) O(1W) 2.92(2)
Ba(1) O(2W) 3.08(2)
Ba(1) O(3W) 2.84(2)
Ba(1) O(4W) 2.82(2)
Ba(1) O(5W) 2.75(2)
Ba(1) O(6W) 2.81(2)
Ba(1) O(7W) 2.69(2)
P(1)A O(5')A 1.60(2)
P(1)A O(8)A 1.51(2)
P(1)A O(9)A 1.52(2)
P(1)A O(10)A 1.54(2)
Ba(2) O(2')B 3.01(2)
Ba(2) O(3')A 2.79(2)
Ba(2) O(3')B 2.77(2)
Ba(2) O(8)A 2.84(2)
Ba(2) O(1W) 2.97(2)
Ba(2) O(2W) 2.95(2)
Ba(2) O(8W) 2.78(2)
Ba(2) O(9W) 2.80(2)
Ba(2) O(10W) 2.83(2)
P(1)B O(5')B 1.620(10)
P(1)B O(11)B 1.51(2)
P(1)B O(12)B 1.49(2)
P(1)B O(13)B 1.54(2)
O(1')A C(1')A 1.43(3)
O(1')A C(4')A 1.48(3)
O(2')A C(2')A 1.45(2)
O(3')A C(3')A 1.41(3)
O(5')A C(5')A 1.45(3)
O(6)A C(6)A 1.29(3)
N(1)A C(2)A 1.38(3)
N(1)A C(6)A 1.47(3)
N(2)A C(2)A 1.36(3)
N(3)A C(2)A 1.25(3)
N(3)A C(4)A 1.34(3)
O(1')B C(1')B 1.41(3)
O(1')B C(4')B 1.44(3)
O(2')B C(2')B 1.39(3)
O(3')B C(3')B 1.47(3)
O(5')B C(5')B 1.43(3)
O(6)B C(6)B 1.22(3)
N(1)B C(2)B 1.39(3)
N(1)B C(6)B 1.42(3)
N(2)B C(2)B 1.36(3)
N(3)B C(2)B 1.29(3)
N(3)B C(4)B 1.36(3)
N(7)A C(5)A 1.43(3)
N(7)A C(8)A 1.33(4)
N(9)A C(1')A 1.39(3)
N(9)A C(4)A 1.43(3)
N(9)A C(8)A 1.33(3)
C(1')A C(2')A 1.52(3)
C(2')A C(3')A 1.52(3)
C(3')A C(4')A 1.49(3)
C(4)A C(5)A 1.34(3)
C(4')A C(5')A 1.54(3)
C(5)A C(6)A 1.30(4)
N(7)B C(5)B 1.34(3)
N(7)B C(8)B 1.33(3)
N(9)B C(1')B 1.55(3)
N(9)B C(4)B 1.30(3)
N(9)B C(8)B 1.39(3)
C(1')B C(2')B 1.44(3)
C(2')B C(3')B 1.52(3)
C(3')B C(4')B 1.52(3)
C(4)B C(5)B 1.39(3)
C(4')B C(5')B 1.54(3)
C(5)B C(6)B 1.49(4)
